data_7225323
loop_
_publ_author_name
'Sanfilippo, Claudia'
'Forni, Alessandra'
'Patti, Angela'

_publ_section_title
;
 Characterization of a conglomerate-forming derivative of (+-)-milnacipran
 and its enantiomeric resolution by preferential crystallization
;
_journal_name_full 'RSC Adv.'
_journal_paper_doi 10.1039/C6RA07745E
_journal_year 2016
_chemical_absolute_configuration rm
_chemical_formula_moiety 'C19 H28 N2 O2'
_chemical_formula_sum 'C19 H28 N2 O2'
_chemical_formula_weight 316.43
_chemical_name_systematic '[(+)-(1S,2R)-Z-diethylaminocarbonyl-2-aminomethyl-1-phenyl-cyclopropane]'
_space_group_crystal_system orthorhombic
_space_group_IT_number 19
_space_group_name_Hall 'P 2ac 2ab'
_space_group_name_H-M_alt 'P 21 21 21'
_symmetry_space_group_name_Hall 'P 2ac 2ab'
_symmetry_space_group_name_H-M 'P 21 21 21'
_atom_sites_solution_hydrogens geom
_atom_sites_solution_primary direct
_atom_sites_solution_secondary difmap
_audit_creation_method SHELXL-97
_audit_update_record
;
2016-03-18 deposited with the CCDC.
2016-05-06 downloaded from the CCDC.
;
_cell_angle_alpha 90.00
_cell_angle_beta 90.00
_cell_angle_gamma 90.00
_cell_formula_units_Z 4
_cell_length_a 10.3704(6)
_cell_length_b 11.6346(6)
_cell_length_c 15.6401(9)
_cell_measurement_reflns_used 9967
_cell_measurement_temperature 296(2)
_cell_measurement_theta_max 26.896
_cell_measurement_theta_min 2.181
_cell_volume 1887.06(18)
_computing_cell_refinement 'SAINT (Bruker, 1997)'
_computing_data_collection 'SMART (Bruker, 1997)'
_computing_data_reduction SAINT
_computing_molecular_graphics 'ORTEP III ( Burnett&Johnson, 1996)'
_computing_publication_material 'SHELXL-97,PARST (Nardelli, 1995)'
_computing_structure_refinement 'SHELXL-97 (Sheldrick, 1997)'
_computing_structure_solution 'SHELXS-97 (Sheldrick, 1990)'
_diffrn_ambient_temperature 296(2)
_diffrn_measured_fraction_theta_full 1.000
_diffrn_measured_fraction_theta_max 1.000
_diffrn_measurement_device_type 'Bruker SMART APEX'
_diffrn_measurement_method 'phi and omega scans'
_diffrn_radiation_monochromator graphite
_diffrn_radiation_source 'fine-focus sealed tube'
_diffrn_radiation_type MoK\a
_diffrn_radiation_wavelength 0.71073
_diffrn_reflns_av_R_equivalents 0.0230
_diffrn_reflns_av_sigmaI/netI 0.0095
_diffrn_reflns_Laue_measured_fraction_full 1.000
_diffrn_reflns_Laue_measured_fraction_max 1.000
_diffrn_reflns_limit_h_max 13
_diffrn_reflns_limit_h_min -13
_diffrn_reflns_limit_k_max 15
_diffrn_reflns_limit_k_min -15
_diffrn_reflns_limit_l_max 20
_diffrn_reflns_limit_l_min -20
_diffrn_reflns_number 31195
_diffrn_reflns_point_group_measured_fraction_full 0.573
_diffrn_reflns_point_group_measured_fraction_max 0.566
_diffrn_reflns_theta_full 25.242
_diffrn_reflns_theta_max 28.428
_diffrn_reflns_theta_min 2.182
_diffrn_standards_decay_% 0.00
_exptl_absorpt_coefficient_mu 0.072
_exptl_absorpt_correction_T_max 0.744
_exptl_absorpt_correction_T_min 0.694
_exptl_absorpt_correction_type multi-scan
_exptl_absorpt_process_details 'SADABS, Bruker, 1997'
_exptl_crystal_colour colourless
_exptl_crystal_density_diffrn 1.114
_exptl_crystal_density_method 'not measured'
_exptl_crystal_description prism
_exptl_crystal_F_000 688
_exptl_crystal_recrystallization_method 'Re-crystallisation from solvent'
_exptl_crystal_size_max 0.45
_exptl_crystal_size_mid 0.35
_exptl_crystal_size_min 0.30
_refine_diff_density_max 0.157
_refine_diff_density_min -0.137
_refine_diff_density_rms 0.026
_refine_ls_abs_structure_details
;
No quotients, so Flack parameter determined by classical intensity fit
;
_refine_ls_abs_structure_Flack 4.6(15)
_refine_ls_extinction_method none
_refine_ls_goodness_of_fit_ref 1.040
_refine_ls_hydrogen_treatment noref
_refine_ls_matrix_type full
_refine_ls_number_parameters 215
_refine_ls_number_reflns 2687
_refine_ls_number_restraints 0
_refine_ls_restrained_S_all 1.040
_refine_ls_R_factor_all 0.0384
_refine_ls_R_factor_gt 0.0345
_refine_ls_shift/su_max 0.000
_refine_ls_shift/su_mean 0.000
_refine_ls_structure_factor_coef Fsqd
_refine_ls_weighting_details 'w=1/[\s^2^(Fo^2^)+(0.0588P)^2^+0.1551P] where P=(Fo^2^+2Fc^2^)/3'
_refine_ls_weighting_scheme calc
_refine_ls_wR_factor_gt 0.0966
_refine_ls_wR_factor_ref 0.1003
_reflns_number_gt 2469
_reflns_number_total 2687
_reflns_threshold_expression 'I > 2\s(I)'
_cod_data_source_file c6ra07745e1.cif
_cod_data_source_block 1
_cod_database_code 7225323
_shelx_space_group_comment
;
The symmetry employed for this shelxl refinement is uniquely defined
by the following loop, which should always be used as a source of
symmetry information in preference to the above space-group names.
They are only intended as comments.
;
_solvent_exptl_crystal_recrystallization_method 'methyl tert-butyl ether '

loop_
_space_group_symop_operation_xyz
'x, y, z'
'-x+1/2, -y, z+1/2'
'-x, y+1/2, -z+1/2'
'x+1/2, -y+1/2, -z'

loop_
_atom_site_label
_atom_site_type_symbol
_atom_site_fract_x
_atom_site_fract_y
_atom_site_fract_z
_atom_site_U_iso_or_equiv
_atom_site_adp_type
_atom_site_occupancy
_atom_site_symmetry_multiplicity
_atom_site_calc_flag
_atom_site_refinement_flags
O1 O 0.40332(15) 0.80187(9) 0.29832(8) 0.0608(3) Uani 1 1 d .
O2 O 0.78439(19) 0.60333(12) 0.39470(10) 0.0804(5) Uani 1 1 d .
N1 N 0.38530(12) 0.64930(10) 0.38465(7) 0.0401(3) Uani 1 1 d .
N2 N 0.68038(12) 0.49875(11) 0.29636(8) 0.0428(3) Uani 1 1 d .
H1 H 0.6606(19) 0.4295(17) 0.2766(12) 0.051 Uiso 1 1 d .
C1 C 0.39250(14) 0.61878(12) 0.22870(8) 0.0375(3) Uani 1 1 d .
C2 C 0.52084(14) 0.57300(13) 0.19570(9) 0.0409(3) Uani 1 1 d .
H2 H 0.5162 0.4985 0.1665 0.049 Uiso 1 1 calc R
C3 C 0.45568(16) 0.67017(15) 0.15017(9) 0.0481(4) Uani 1 1 d .
H3A H 0.4168 0.6541 0.0950 0.058 Uiso 1 1 calc R
H3B H 0.4935 0.7461 0.1555 0.058 Uiso 1 1 calc R
C4 C 0.26925(15) 0.55292(13) 0.21588(9) 0.0411(3) Uani 1 1 d .
C5 C 0.26561(18) 0.43594(14) 0.19759(11) 0.0510(4) Uani 1 1 d .
H5 H 0.3422 0.3945 0.1945 0.061 Uiso 1 1 calc R
C6 C 0.1491(2) 0.38046(18) 0.18398(12) 0.0638(5) Uani 1 1 d .
H6 H 0.1482 0.3023 0.1717 0.077 Uiso 1 1 calc R
C7 C 0.0351(2) 0.4399(2) 0.18850(15) 0.0732(6) Uani 1 1 d .
H7 H -0.0428 0.4026 0.1786 0.088 Uiso 1 1 calc R
C8 C 0.0370(2) 0.5552(2) 0.20785(17) 0.0783(6) Uani 1 1 d .
H8 H -0.0401 0.5955 0.2122 0.094 Uiso 1 1 calc R
C9 C 0.15249(17) 0.61167(17) 0.22089(13) 0.0606(5) Uani 1 1 d .
H9 H 0.1523 0.6899 0.2332 0.073 Uiso 1 1 calc R
C10 C 0.39467(14) 0.69652(12) 0.30697(9) 0.0391(3) Uani 1 1 d .
C11 C 0.38376(18) 0.72608(16) 0.45978(10) 0.0527(4) Uani 1 1 d .
H11A H 0.3384 0.6883 0.5062 0.063 Uiso 1 1 calc R
H11B H 0.3367 0.7955 0.4455 0.063 Uiso 1 1 calc R
C12 C 0.5168(2) 0.7582(2) 0.48955(13) 0.0689(6) Uani 1 1 d .
H12A H 0.5593 0.8022 0.4459 0.103 Uiso 1 1 calc R
H12B H 0.5655 0.6897 0.5009 0.103 Uiso 1 1 calc R
H12C H 0.5106 0.8032 0.5408 0.103 Uiso 1 1 calc R
C13 C 0.38963(17) 0.52593(14) 0.40222(10) 0.0479(3) Uani 1 1 d .
H13A H 0.4557 0.5112 0.4447 0.058 Uiso 1 1 calc R
H13B H 0.4139 0.4857 0.3503 0.058 Uiso 1 1 calc R
C14 C 0.2622(3) 0.4782(2) 0.43415(17) 0.0819(7) Uani 1 1 d .
H14A H 0.1969 0.4901 0.3916 0.123 Uiso 1 1 calc R
H14B H 0.2381 0.5168 0.4860 0.123 Uiso 1 1 calc R
H14C H 0.2711 0.3974 0.4451 0.123 Uiso 1 1 calc R
C15 C 0.64536(15) 0.59585(14) 0.24281(10) 0.0445(3) Uani 1 1 d .
H15A H 0.7137 0.6103 0.2018 0.053 Uiso 1 1 calc R
H15B H 0.6357 0.6639 0.2781 0.053 Uiso 1 1 calc R
C16 C 0.74855(16) 0.51018(14) 0.36847(10) 0.0461(3) Uani 1 1 d .
C17 C 0.77845(18) 0.39884(16) 0.41652(11) 0.0537(4) Uani 1 1 d .
H17 H 0.7410 0.3342 0.3850 0.064 Uiso 1 1 calc R
C18 C 0.7202(3) 0.4024(3) 0.50482(16) 0.0977(9) Uani 1 1 d .
H18A H 0.7500 0.4697 0.5343 0.146 Uiso 1 1 calc R
H18B H 0.7455 0.3350 0.5360 0.146 Uiso 1 1 calc R
H18C H 0.6279 0.4047 0.5003 0.146 Uiso 1 1 calc R
C19 C 0.9237(2) 0.3822(3) 0.42177(17) 0.0832(7) Uani 1 1 d .
H19A H 0.9423 0.3127 0.4525 0.125 Uiso 1 1 calc R
H19B H 0.9617 0.4463 0.4511 0.125 Uiso 1 1 calc R
H19C H 0.9588 0.3771 0.3651 0.125 Uiso 1 1 calc R

loop_
_atom_site_aniso_label
_atom_site_aniso_U_11
_atom_site_aniso_U_22
_atom_site_aniso_U_33
_atom_site_aniso_U_23
_atom_site_aniso_U_13
_atom_site_aniso_U_12
O1 0.0955(10) 0.0323(5) 0.0545(6) 0.0006(5) -0.0123(7) 0.0026(6)
O2 0.1134(13) 0.0515(7) 0.0764(9) -0.0093(7) -0.0437(9) -0.0128(8)
N1 0.0464(6) 0.0377(6) 0.0362(5) -0.0041(5) 0.0036(5) 0.0003(5)
N2 0.0458(6) 0.0391(6) 0.0435(6) -0.0051(5) -0.0093(5) 0.0013(5)
C1 0.0420(7) 0.0362(6) 0.0341(6) 0.0007(5) -0.0030(5) 0.0051(6)
C2 0.0431(7) 0.0425(7) 0.0371(6) -0.0028(6) -0.0012(6) 0.0061(6)
C3 0.0524(8) 0.0550(9) 0.0370(7) 0.0076(6) -0.0010(6) 0.0056(7)
C4 0.0426(7) 0.0437(7) 0.0369(6) -0.0030(5) -0.0050(6) 0.0029(6)
C5 0.0549(9) 0.0484(8) 0.0498(8) -0.0094(7) -0.0039(7) 0.0011(7)
C6 0.0729(12) 0.0610(10) 0.0576(10) -0.0104(8) -0.0076(9) -0.0160(10)
C7 0.0572(11) 0.0879(15) 0.0744(13) -0.0042(12) -0.0118(10) -0.0205(11)
C8 0.0429(9) 0.0923(16) 0.0996(16) -0.0003(14) -0.0070(11) 0.0055(10)
C9 0.0470(9) 0.0567(10) 0.0780(12) -0.0050(9) -0.0046(8) 0.0093(8)
C10 0.0426(7) 0.0340(6) 0.0409(6) -0.0015(5) -0.0036(6) 0.0033(6)
C11 0.0585(9) 0.0589(9) 0.0408(7) -0.0137(7) 0.0088(7) -0.0009(8)
C12 0.0677(12) 0.0843(13) 0.0546(10) -0.0211(10) 0.0013(9) -0.0154(11)
C13 0.0574(9) 0.0427(7) 0.0438(7) 0.0071(6) 0.0033(7) 0.0012(7)
C14 0.0887(15) 0.0690(13) 0.0878(15) 0.0084(12) 0.0269(13) -0.0263(12)
C15 0.0413(7) 0.0453(8) 0.0470(7) 0.0029(6) -0.0026(6) -0.0006(6)
C16 0.0471(7) 0.0467(8) 0.0444(7) -0.0033(6) -0.0096(6) -0.0045(6)
C17 0.0569(9) 0.0520(9) 0.0523(8) 0.0035(7) -0.0169(7) -0.0037(8)
C18 0.109(2) 0.115(2) 0.0688(13) 0.0360(15) 0.0100(14) 0.0211(19)
C19 0.0658(13) 0.0927(17) 0.0911(16) 0.0171(14) -0.0207(11) 0.0099(12)

loop_
_atom_type_symbol
_atom_type_description
_atom_type_scat_dispersion_real
_atom_type_scat_dispersion_imag
_atom_type_scat_source
C C 0.0033 0.0016 'International Tables Vol C Tables 4.2.6.8 and 6.1.1.4'
H H 0.0000 0.0000 'International Tables Vol C Tables 4.2.6.8 and 6.1.1.4'
N N 0.0061 0.0033 'International Tables Vol C Tables 4.2.6.8 and 6.1.1.4'
O O 0.0106 0.0060 'International Tables Vol C Tables 4.2.6.8 and 6.1.1.4'

loop_
_geom_angle_atom_site_label_1
_geom_angle_atom_site_label_2
_geom_angle_atom_site_label_3
_geom_angle
C10 N1 C13 124.89(12)
C10 N1 C11 118.39(13)
C13 N1 C11 116.41(13)
C16 N2 C15 122.75(13)
C4 C1 C3 117.42(12)
C4 C1 C10 115.00(12)
C3 C1 C10 114.28(12)
C4 C1 C2 121.28(12)
C3 C1 C2 59.04(10)
C10 C1 C2 117.86(12)
C3 C2 C15 119.01(14)
C3 C2 C1 60.19(9)
C15 C2 C1 121.33(12)
C2 C3 C1 60.77(9)
C5 C4 C9 117.91(16)
C5 C4 C1 123.30(14)
C9 C4 C1 118.78(14)
C6 C5 C4 120.71(17)
C7 C6 C5 120.56(18)
C6 C7 C8 119.37(19)
C7 C8 C9 120.6(2)
C8 C9 C4 120.81(18)
O1 C10 N1 120.81(13)
O1 C10 C1 120.14(13)
N1 C10 C1 119.05(12)
N1 C11 C12 112.77(14)
N1 C13 C14 113.23(17)
N2 C15 C2 110.99(12)
O2 C16 N2 122.28(16)
O2 C16 C17 121.79(14)
N2 C16 C17 115.92(14)
C18 C17 C19 110.54(19)
C18 C17 C16 110.22(18)
C19 C17 C16 109.57(17)

loop_
_geom_bond_atom_site_label_1
_geom_bond_atom_site_label_2
_geom_bond_distance
O1 C10 1.2364(18)
O2 C16 1.217(2)
N1 C10 1.3369(18)
N1 C13 1.4620(19)
N1 C11 1.4761(18)
N2 C16 1.3376(19)
N2 C15 1.452(2)
C1 C4 1.504(2)
C1 C3 1.515(2)
C1 C10 1.5223(18)
C1 C2 1.5237(19)
C2 C3 1.497(2)
C2 C15 1.510(2)
C4 C5 1.391(2)
C4 C9 1.393(2)
C5 C6 1.386(3)
C6 C7 1.372(3)
C7 C8 1.375(4)
C8 C9 1.381(3)
C11 C12 1.503(3)
C13 C14 1.518(3)
C16 C17 1.529(2)
C17 C18 1.508(3)
C17 C19 1.521(3)
